data_7124431
loop_
_publ_author_name
'Yang, Fei'
'Liu, Caiping'
'Yin, Di'
'Xu, Yanqing'
'Wu, Mingyan'
'Wei, Wei'

_publ_section_title
;
 Atropisomer-based Construction of Macrocyclic Hosts that Selectively
 Recognize Tryptophan from Standard Amino Acids
;
_journal_name_full 'Chemical Communications'
_journal_paper_doi 10.1039/C9CC07646H
_journal_year 2019
_chemical_formula_sum 'C42 H28 Br2 N2 O4'
_chemical_formula_weight 784.48
_space_group_crystal_system triclinic
_space_group_IT_number 2
_space_group_name_Hall '-P 1'
_space_group_name_H-M_alt 'P -1'
_atom_sites_solution_hydrogens geom
_atom_sites_solution_primary direct
_audit_creation_method SHELXL-2018/3
_audit_update_record
;
2019-11-01 deposited with the CCDC.	2019-11-04 downloaded from the CCDC.
;
_cell_angle_alpha 70.388(2)
_cell_angle_beta 74.964(2)
_cell_angle_gamma 82.199(2)
_cell_formula_units_Z 2
_cell_length_a 10.1328(2)
_cell_length_b 12.6924(3)
_cell_length_c 15.9749(3)
_cell_measurement_reflns_used 7405
_cell_measurement_temperature 173(2)
_cell_measurement_theta_max 27.4797
_cell_measurement_theta_min 3.0278
_cell_volume 1866.40(7)
_computing_cell_refinement 'CrystalClear (Rigaku Corp., 2000)'
_computing_data_collection 'CrystalClear (Rigaku Corp., 2000)'
_computing_data_reduction 'CrystalClear (Rigaku Corp., 2000)'
_computing_molecular_graphics ORTEP-3
_computing_publication_material 'SHELXL-97 (Sheldrick, 1997)'
_computing_structure_refinement 'SHELXL-2014/7 (Sheldrick, 2014)'
_computing_structure_solution 'SHELXL-97 (Sheldrick, 1990)'
_diffrn_ambient_temperature 173(2)
_diffrn_measured_fraction_theta_full 0.996
_diffrn_measured_fraction_theta_max 0.971
_diffrn_measurement_device_type 'hybrid pixel array detector'
_diffrn_measurement_method 'phi and omega scans'
_diffrn_radiation_type CuK\a
_diffrn_radiation_wavelength 1.54184
_diffrn_reflns_av_R_equivalents 0.0409
_diffrn_reflns_av_unetI/netI 0.0380
_diffrn_reflns_Laue_measured_fraction_full 0.996
_diffrn_reflns_Laue_measured_fraction_max 0.971
_diffrn_reflns_limit_h_max 10
_diffrn_reflns_limit_h_min -12
_diffrn_reflns_limit_k_max 15
_diffrn_reflns_limit_k_min -15
_diffrn_reflns_limit_l_max 17
_diffrn_reflns_limit_l_min -19
_diffrn_reflns_number 21243
_diffrn_reflns_point_group_measured_fraction_full 0.996
_diffrn_reflns_point_group_measured_fraction_max 0.971
_diffrn_reflns_theta_full 67.684
_diffrn_reflns_theta_max 73.931
_diffrn_reflns_theta_min 3.702
_diffrn_source 'fine-focus sealed tube'
_exptl_absorpt_coefficient_mu 3.103
_exptl_absorpt_correction_T_max 0.9623
_exptl_absorpt_correction_T_min 0.9151
_exptl_absorpt_correction_type multi-scan
_exptl_absorpt_process_details '(<i>SADABS</i>; Bruker, 2007)'
_exptl_crystal_colour colorless
_exptl_crystal_density_diffrn 1.396
_exptl_crystal_density_method 'not measured'
_exptl_crystal_description Prism
_exptl_crystal_F_000 792
_exptl_crystal_size_max 0.35
_exptl_crystal_size_mid 0.30
_exptl_crystal_size_min 0.15
_platon_squeeze_details
'Half a molecule of disordered ethyl acetate was removed from the Formula unit by the SQUEEZE process'
_refine_diff_density_max 1.659
_refine_diff_density_min -2.354
_refine_diff_density_rms 0.083
_refine_ls_extinction_method none
_refine_ls_goodness_of_fit_ref 1.056
_refine_ls_hydrogen_treatment constr
_refine_ls_matrix_type full
_refine_ls_number_parameters 453
_refine_ls_number_reflns 7342
_refine_ls_number_restraints 0
_refine_ls_restrained_S_all 1.056
_refine_ls_R_factor_all 0.0482
_refine_ls_R_factor_gt 0.0453
_refine_ls_shift/su_max 0.001
_refine_ls_shift/su_mean 0.000
_refine_ls_structure_factor_coef Fsqd
_refine_ls_weighting_details 'w=1/[\s^2^(Fo^2^)+(0.0474P)^2^+3.1137P] where P=(Fo^2^+2Fc^2^)/3'
_refine_ls_weighting_scheme calc
_refine_ls_wR_factor_gt 0.1128
_refine_ls_wR_factor_ref 0.1150
_reflns_Friedel_coverage 0.000
_reflns_number_gt 6788
_reflns_number_total 7342
_reflns_threshold_expression 'I > 2\s(I)'
_cod_data_source_file c9cc07646h2.cif
_cod_data_source_block syn-A
_cod_depositor_comments
;
The following automatic conversions were performed:

data item '_exptl_absorpt_correction_type' value 'Multi-scan' was
changed to 'multi-scan' in accordance with the
/home/data/users/saulius/crontab/automatic-downloads/rss-feeds/RSC/lib/dictionaries/cif_core.dic
dictionary named 'cif_core.dic' version 2.4.2 last updated on
2011-04-26.

Automatic conversion script
Id: cif_fix_values 6909 2019-04-08 15:41:33Z antanas 
;
_cod_database_code 7124431
_shelx_shelxl_version_number 2018/3
_shelx_space_group_comment
;
The symmetry employed for this shelxl refinement is uniquely defined
by the following loop, which should always be used as a source of
symmetry information in preference to the above space-group names.
They are only intended as comments.
;
_platon_squeeze_void_probe_radius 1.20

loop_
_space_group_symop_operation_xyz
'x, y, z'
'-x, -y, -z'

loop_
_atom_site_label
_atom_site_type_symbol
_atom_site_fract_x
_atom_site_fract_y
_atom_site_fract_z
_atom_site_U_iso_or_equiv
_atom_site_adp_type
_atom_site_occupancy
_atom_site_site_symmetry_order
_atom_site_calc_flag
_atom_site_refinement_flags_posn
_atom_site_refinement_flags_adp
Br1 Br 0.70534(4) 0.91713(5) 0.49388(2) 0.06634(16) Uani 1 1 d . .
Br2 Br 0.65185(3) 0.67756(2) 0.70991(2) 0.03510(10) Uani 1 1 d . .
O1 O 0.25035(18) 0.66668(14) 0.27064(11) 0.0218(4) Uani 1 1 d . .
O2 O 0.0946(2) 0.96639(14) 0.37119(11) 0.0243(4) Uani 1 1 d . .
O3 O 0.10258(18) 0.30316(14) 0.72188(11) 0.0228(4) Uani 1 1 d . .
O4 O -0.0552(2) 0.60061(15) 0.82555(11) 0.0269(4) Uani 1 1 d . .
N1 N 0.1760(2) 0.81669(16) 0.32117(12) 0.0157(4) Uani 1 1 d . .
N2 N 0.0295(2) 0.45237(16) 0.77455(13) 0.0177(4) Uani 1 1 d . .
C1 C 0.7580(3) 0.9423(3) 0.36211(19) 0.0386(7) Uani 1 1 d . .
H1A H 0.802297 1.014619 0.331476 0.046 Uiso 1 1 calc R U
H1B H 0.825632 0.882323 0.349501 0.046 Uiso 1 1 calc R U
C2 C 0.6380(3) 0.9440(3) 0.32313(17) 0.0288(6) Uani 1 1 d . .
C3 C 0.6053(3) 0.8466(3) 0.31343(19) 0.0307(6) Uani 1 1 d . .
H3 H 0.656421 0.778458 0.334373 0.037 Uiso 1 1 calc R U
C4 C 0.4989(3) 0.8480(2) 0.27353(18) 0.0264(5) Uani 1 1 d . .
H4 H 0.476919 0.780492 0.268127 0.032 Uiso 1 1 calc R U
C5 C 0.4236(2) 0.9472(2) 0.24115(16) 0.0210(5) Uani 1 1 d . .
C6 C 0.4550(3) 1.0442(2) 0.25246(18) 0.0274(6) Uani 1 1 d . .
H6 H 0.403687 1.112377 0.231833 0.033 Uiso 1 1 calc R U
C7 C 0.5605(3) 1.0424(2) 0.29351(19) 0.0304(6) Uani 1 1 d . .
H7 H 0.580019 1.109100 0.301494 0.037 Uiso 1 1 calc R U
C8 C 0.3180(2) 0.9525(2) 0.18987(16) 0.0187(5) Uani 1 1 d . .
C9 C 0.3367(3) 1.0219(2) 0.09871(17) 0.0229(5) Uani 1 1 d . .
H9 H 0.415123 1.065326 0.072092 0.028 Uiso 1 1 calc R U
C10 C 0.2435(3) 1.0289(2) 0.04616(16) 0.0229(5) Uani 1 1 d . .
C11 C 0.2716(3) 1.0975(2) -0.05381(17) 0.0316(6) Uani 1 1 d . .
H11A H 0.311228 1.048308 -0.090996 0.047 Uiso 1 1 calc R U
H11B H 0.335915 1.154627 -0.065562 0.047 Uiso 1 1 calc R U
H11C H 0.185746 1.133871 -0.069656 0.047 Uiso 1 1 calc R U
C12 C 0.1271(3) 0.9686(2) 0.08738(17) 0.0239(5) Uani 1 1 d . .
H12 H 0.060921 0.974211 0.053218 0.029 Uiso 1 1 calc R U
C13 C 0.1048(3) 0.8999(2) 0.17766(16) 0.0212(5) Uani 1 1 d . .
H13 H 0.024142 0.859252 0.204938 0.025 Uiso 1 1 calc R U
C14 C 0.2010(2) 0.89129(19) 0.22733(15) 0.0161(4) Uani 1 1 d . .
C15 C 0.2023(2) 0.7023(2) 0.33475(15) 0.0160(4) Uani 1 1 d . .
C16 C 0.1195(2) 0.8662(2) 0.39026(15) 0.0173(5) Uani 1 1 d . .
C17 C 0.0908(2) 0.78861(19) 0.48587(15) 0.0170(5) Uani 1 1 d . .
C18 C 0.1693(2) 0.62633(19) 0.43031(15) 0.0151(4) Uani 1 1 d . .
C19 C 0.1927(2) 0.5120(2) 0.44768(15) 0.0163(4) Uani 1 1 d . .
H19 H 0.229172 0.482505 0.398545 0.020 Uiso 1 1 calc R U
C20 C 0.1155(2) 0.67163(19) 0.50235(15) 0.0155(4) Uani 1 1 d . .
C21 C 0.0387(3) 0.8305(2) 0.55752(16) 0.0228(5) Uani 1 1 d . .
H21 H 0.023297 0.909066 0.546059 0.027 Uiso 1 1 calc R U
C22 C 0.0079(3) 0.7574(2) 0.64804(16) 0.0230(5) Uani 1 1 d . .
H22 H -0.029256 0.786903 0.697116 0.028 Uiso 1 1 calc R U
C23 C 0.0316(2) 0.6435(2) 0.66548(15) 0.0185(5) Uani 1 1 d . .
C24 C 0.0854(2) 0.5986(2) 0.59320(15) 0.0159(4) Uani 1 1 d . .
C25 C 0.1627(2) 0.43922(19) 0.53798(15) 0.0163(4) Uani 1 1 d . .
H25 H 0.178555 0.360645 0.549620 0.020 Uiso 1 1 calc R U
C26 C 0.1103(2) 0.48174(19) 0.60969(15) 0.0151(4) Uani 1 1 d . .
C27 C -0.0025(3) 0.5673(2) 0.76113(16) 0.0195(5) Uani 1 1 d . .
C28 C 0.0811(2) 0.4038(2) 0.70490(15) 0.0173(5) Uani 1 1 d . .
C29 C -0.0011(2) 0.37843(19) 0.86872(15) 0.0178(5) Uani 1 1 d . .
C30 C -0.1197(3) 0.3210(2) 0.90004(16) 0.0207(5) Uani 1 1 d . .
H30 H -0.176178 0.326485 0.859543 0.025 Uiso 1 1 calc R U
C31 C -0.1565(3) 0.2550(2) 0.99126(17) 0.0241(5) Uani 1 1 d . .
H31 H -0.237350 0.214653 1.012489 0.029 Uiso 1 1 calc R U
C32 C -0.0754(3) 0.2481(2) 1.05117(16) 0.0227(5) Uani 1 1 d . .
C33 C -0.1174(3) 0.1812(2) 1.15089(17) 0.0308(6) Uani 1 1 d . .
H33A H -0.168454 0.230569 1.185406 0.046 Uiso 1 1 calc R U
H33B H -0.035563 0.148062 1.174003 0.046 Uiso 1 1 calc R U
H33C H -0.175384 0.121516 1.158018 0.046 Uiso 1 1 calc R U
C34 C 0.0444(3) 0.3051(2) 1.01787(16) 0.0208(5) Uani 1 1 d . .
H34 H 0.100840 0.299505 1.058422 0.025 Uiso 1 1 calc R U
C35 C 0.0847(2) 0.3709(2) 0.92626(16) 0.0184(5) Uani 1 1 d . .
C36 C 0.2169(2) 0.4260(2) 0.89565(16) 0.0191(5) Uani 1 1 d . .
C37 C 0.2457(3) 0.4914(2) 0.94306(16) 0.0224(5) Uani 1 1 d . .
H37 H 0.177699 0.505588 0.992141 0.027 Uiso 1 1 calc R U
C38 C 0.3729(3) 0.5358(2) 0.91894(18) 0.0257(5) Uani 1 1 d . .
H38 H 0.390514 0.581850 0.950570 0.031 Uiso 1 1 calc R U
C39 C 0.4752(3) 0.5135(2) 0.84883(17) 0.0250(5) Uani 1 1 d . .
C40 C 0.6152(3) 0.5555(3) 0.8266(2) 0.0346(6) Uani 1 1 d . .
H40A H 0.684244 0.492965 0.823503 0.042 Uiso 1 1 calc R U
H40B H 0.624118 0.582702 0.876107 0.042 Uiso 1 1 calc R U
C41 C 0.4462(3) 0.4492(2) 0.80087(19) 0.0277(6) Uani 1 1 d . .
H41 H 0.514590 0.434605 0.752177 0.033 Uiso 1 1 calc R U
C42 C 0.3186(3) 0.4066(2) 0.82360(18) 0.0252(5) Uani 1 1 d . .
H42 H 0.299824 0.363532 0.789910 0.030 Uiso 1 1 calc R U

loop_
_atom_site_aniso_label
_atom_site_aniso_U_11
_atom_site_aniso_U_22
_atom_site_aniso_U_33
_atom_site_aniso_U_23
_atom_site_aniso_U_13
_atom_site_aniso_U_12
Br1 0.0475(2) 0.1200(4) 0.02403(18) 0.0018(2) -0.01714(16) -0.0257(2)
Br2 0.03949(18) 0.02587(16) 0.03337(17) -0.00542(12) 0.00254(13) -0.01130(12)
O1 0.0317(9) 0.0214(9) 0.0106(7) -0.0036(6) -0.0062(7) 0.0030(7)
O2 0.0385(10) 0.0161(9) 0.0147(8) -0.0012(7) -0.0059(7) 0.0010(7)
O3 0.0298(9) 0.0161(9) 0.0164(8) -0.0006(7) 0.0000(7) -0.0034(7)
O4 0.0444(11) 0.0203(9) 0.0116(8) -0.0033(7) -0.0015(8) -0.0009(8)
N1 0.0218(10) 0.0153(9) 0.0085(9) -0.0008(7) -0.0048(7) -0.0002(7)
N2 0.0237(10) 0.0156(10) 0.0101(9) 0.0002(7) -0.0019(8) -0.0039(8)
C1 0.0278(14) 0.060(2) 0.0227(14) -0.0010(13) -0.0081(11) -0.0129(14)
C2 0.0211(12) 0.0439(17) 0.0173(12) -0.0027(11) -0.0031(10) -0.0086(11)
C3 0.0262(13) 0.0349(15) 0.0278(14) -0.0038(12) -0.0106(11) 0.0021(11)
C4 0.0268(13) 0.0276(14) 0.0244(13) -0.0067(11) -0.0075(11) -0.0004(10)
C5 0.0195(11) 0.0265(13) 0.0131(10) -0.0020(9) -0.0011(9) -0.0046(9)
C6 0.0299(13) 0.0266(14) 0.0242(13) -0.0021(11) -0.0096(11) -0.0046(11)
C7 0.0332(14) 0.0315(15) 0.0273(13) -0.0060(11) -0.0074(11) -0.0116(12)
C8 0.0232(12) 0.0168(11) 0.0140(11) -0.0029(9) -0.0045(9) 0.0015(9)
C9 0.0257(12) 0.0207(12) 0.0169(12) -0.0006(10) -0.0024(10) -0.0018(10)
C10 0.0343(14) 0.0162(12) 0.0139(11) -0.0002(9) -0.0065(10) 0.0027(10)
C11 0.0448(16) 0.0271(14) 0.0140(12) 0.0042(10) -0.0069(11) 0.0007(12)
C12 0.0325(13) 0.0221(12) 0.0178(12) -0.0012(10) -0.0138(10) -0.0007(10)
C13 0.0268(12) 0.0179(12) 0.0171(11) -0.0004(9) -0.0079(10) -0.0032(9)
C14 0.0242(11) 0.0119(10) 0.0094(10) 0.0001(8) -0.0050(9) 0.0013(9)
C15 0.0175(10) 0.0176(11) 0.0122(10) -0.0019(9) -0.0060(9) -0.0014(8)
C16 0.0216(11) 0.0165(11) 0.0124(10) -0.0014(9) -0.0057(9) -0.0009(9)
C17 0.0232(11) 0.0148(11) 0.0118(10) -0.0014(9) -0.0060(9) 0.0000(9)
C18 0.0155(10) 0.0177(11) 0.0118(10) -0.0026(9) -0.0053(8) -0.0010(8)
C19 0.0181(11) 0.0175(11) 0.0131(10) -0.0034(9) -0.0052(9) -0.0005(9)
C20 0.0167(10) 0.0171(11) 0.0120(10) -0.0020(9) -0.0047(8) -0.0015(8)
C21 0.0352(14) 0.0148(12) 0.0153(11) -0.0023(9) -0.0053(10) 0.0013(10)
C22 0.0361(14) 0.0190(12) 0.0123(11) -0.0050(9) -0.0032(10) -0.0007(10)
C23 0.0242(12) 0.0178(12) 0.0119(11) -0.0028(9) -0.0031(9) -0.0022(9)
C24 0.0172(10) 0.0175(11) 0.0115(10) -0.0010(9) -0.0041(8) -0.0030(8)
C25 0.0183(10) 0.0154(11) 0.0147(11) -0.0029(9) -0.0048(9) -0.0019(8)
C26 0.0167(10) 0.0144(11) 0.0126(10) -0.0013(9) -0.0040(8) -0.0021(8)
C27 0.0243(12) 0.0190(12) 0.0137(11) -0.0036(9) -0.0033(9) -0.0023(9)
C28 0.0193(11) 0.0169(12) 0.0131(11) -0.0010(9) -0.0026(9) -0.0041(9)
C29 0.0249(12) 0.0142(11) 0.0103(10) -0.0006(9) -0.0011(9) -0.0019(9)
C30 0.0256(12) 0.0197(12) 0.0150(11) -0.0032(9) -0.0030(9) -0.0046(9)
C31 0.0285(13) 0.0222(13) 0.0172(12) -0.0023(10) 0.0010(10) -0.0093(10)
C32 0.0299(13) 0.0201(12) 0.0126(11) -0.0008(9) 0.0006(10) -0.0045(10)
C33 0.0407(16) 0.0312(15) 0.0138(12) 0.0002(10) 0.0005(11) -0.0122(12)
C34 0.0295(13) 0.0185(12) 0.0124(11) -0.0021(9) -0.0047(9) -0.0018(10)
C35 0.0220(11) 0.0159(11) 0.0131(11) -0.0020(9) -0.0001(9) -0.0018(9)
C36 0.0222(12) 0.0173(11) 0.0139(10) 0.0009(9) -0.0050(9) -0.0019(9)
C37 0.0256(12) 0.0244(13) 0.0153(11) -0.0041(10) -0.0037(10) -0.0026(10)
C38 0.0300(13) 0.0275(14) 0.0207(12) -0.0053(10) -0.0086(10) -0.0055(11)
C39 0.0217(12) 0.0268(13) 0.0209(12) 0.0009(10) -0.0049(10) -0.0036(10)
C40 0.0268(14) 0.0410(17) 0.0310(15) -0.0022(13) -0.0053(12) -0.0110(12)
C41 0.0254(13) 0.0289(14) 0.0248(13) -0.0086(11) 0.0015(10) -0.0018(11)
C42 0.0280(13) 0.0251(13) 0.0213(12) -0.0072(10) -0.0017(10) -0.0053(10)

loop_
_atom_type_symbol
_atom_type_description
_atom_type_scat_dispersion_real
_atom_type_scat_dispersion_imag
_atom_type_scat_source
C C 0.0181 0.0091 'International Tables Vol C Tables 4.2.6.8 and 6.1.1.4'
H H 0.0000 0.0000 'International Tables Vol C Tables 4.2.6.8 and 6.1.1.4'
N N 0.0311 0.0180 'International Tables Vol C Tables 4.2.6.8 and 6.1.1.4'
O O 0.0492 0.0322 'International Tables Vol C Tables 4.2.6.8 and 6.1.1.4'
Br Br -0.6763 1.2805 'International Tables Vol C Tables 4.2.6.8 and 6.1.1.4'

loop_
_geom_angle_atom_site_label_1
_geom_angle_atom_site_label_2
_geom_angle_atom_site_label_3
_geom_angle
C15 N1 C16 125.49(19)
C15 N1 C14 117.53(18)
C16 N1 C14 116.87(18)
C28 N2 C27 125.20(19)
C28 N2 C29 118.18(19)
C27 N2 C29 116.53(19)
C2 C1 Br1 112.36(19)
C2 C1 H1A 109.1
Br1 C1 H1A 109.1
C2 C1 H1B 109.1
Br1 C1 H1B 109.1
H1A C1 H1B 107.9
C3 C2 C7 118.9(2)
C3 C2 C1 119.9(3)
C7 C2 C1 121.2(3)
C4 C3 C2 120.6(3)
C4 C3 H3 119.7
C2 C3 H3 119.7
C3 C4 C5 120.8(3)
C3 C4 H4 119.6
C5 C4 H4 119.6
C6 C5 C4 118.5(2)
C6 C5 C8 119.9(2)
C4 C5 C8 121.5(2)
C7 C6 C5 120.6(3)
C7 C6 H6 119.7
C5 C6 H6 119.7
C6 C7 C2 120.6(3)
C6 C7 H7 119.7
C2 C7 H7 119.7
C14 C8 C9 117.7(2)
C14 C8 C5 123.4(2)
C9 C8 C5 119.0(2)
C10 C9 C8 121.9(2)
C10 C9 H9 119.0
C8 C9 H9 119.0
C12 C10 C9 118.1(2)
C12 C10 C11 121.1(2)
C9 C10 C11 120.7(2)
C10 C11 H11A 109.5
C10 C11 H11B 109.5
H11A C11 H11B 109.5
C10 C11 H11C 109.5
H11A C11 H11C 109.5
H11B C11 H11C 109.5
C10 C12 C13 121.4(2)
C10 C12 H12 119.3
C13 C12 H12 119.3
C14 C13 C12 119.4(2)
C14 C13 H13 120.3
C12 C13 H13 120.3
C13 C14 C8 121.5(2)
C13 C14 N1 118.0(2)
C8 C14 N1 120.5(2)
O1 C15 N1 121.0(2)
O1 C15 C18 121.8(2)
N1 C15 C18 117.2(2)
O2 C16 N1 120.6(2)
O2 C16 C17 123.1(2)
N1 C16 C17 116.4(2)
C21 C17 C20 120.2(2)
C21 C17 C16 120.0(2)
C20 C17 C16 119.7(2)
C19 C18 C20 120.7(2)
C19 C18 C15 119.6(2)
C20 C18 C15 119.7(2)
C18 C19 C25 120.2(2)
C18 C19 H19 119.9
C25 C19 H19 119.9
C18 C20 C24 119.2(2)
C18 C20 C17 121.5(2)
C24 C20 C17 119.3(2)
C17 C21 C22 120.4(2)
C17 C21 H21 119.8
C22 C21 H21 119.8
C23 C22 C21 120.3(2)
C23 C22 H22 119.9
C21 C22 H22 119.9
C22 C23 C24 120.4(2)
C22 C23 C27 119.8(2)
C24 C23 C27 119.8(2)
C23 C24 C26 121.3(2)
C23 C24 C20 119.4(2)
C26 C24 C20 119.3(2)
C26 C25 C19 120.2(2)
C26 C25 H25 119.9
C19 C25 H25 119.9
C25 C26 C24 120.5(2)
C25 C26 C28 119.5(2)
C24 C26 C28 120.0(2)
O4 C27 N2 120.4(2)
O4 C27 C23 122.8(2)
N2 C27 C23 116.9(2)
O3 C28 N2 121.4(2)
O3 C28 C26 122.0(2)
N2 C28 C26 116.7(2)
C30 C29 C35 121.3(2)
C30 C29 N2 118.4(2)
C35 C29 N2 120.2(2)
C29 C30 C31 119.9(2)
C29 C30 H30 120.0
C31 C30 H30 120.0
C32 C31 C30 120.3(2)
C32 C31 H31 119.8
C30 C31 H31 119.8
C34 C32 C31 118.7(2)
C34 C32 C33 120.4(2)
C31 C32 C33 120.8(2)
C32 C33 H33A 109.5
C32 C33 H33B 109.5
H33A C33 H33B 109.5
C32 C33 H33C 109.5
H33A C33 H33C 109.5
H33B C33 H33C 109.5
C32 C34 C35 122.1(2)
C32 C34 H34 118.9
C35 C34 H34 118.9
C29 C35 C34 117.6(2)
C29 C35 C36 123.9(2)
C34 C35 C36 118.6(2)
C37 C36 C42 118.7(2)
C37 C36 C35 120.3(2)
C42 C36 C35 120.7(2)
C38 C37 C36 120.4(2)
C38 C37 H37 119.8
C36 C37 H37 119.8
C37 C38 C39 120.7(2)
C37 C38 H38 119.6
C39 C38 H38 119.6
C38 C39 C41 118.9(2)
C38 C39 C40 120.7(3)
C41 C39 C40 120.4(3)
C39 C40 Br2 111.93(19)
C39 C40 H40A 109.2
Br2 C40 H40A 109.2
C39 C40 H40B 109.2
Br2 C40 H40B 109.2
H40A C40 H40B 107.9
C42 C41 C39 120.5(2)
C42 C41 H41 119.7
C39 C41 H41 119.7
C41 C42 C36 120.7(2)
C41 C42 H42 119.7
C36 C42 H42 119.7

loop_
_geom_bond_atom_site_label_1
_geom_bond_atom_site_label_2
_geom_bond_distance
Br1 C1 1.957(3)
Br2 C40 1.968(3)
O1 C15 1.217(3)
O2 C16 1.211(3)
O3 C28 1.215(3)
O4 C27 1.212(3)
N1 C15 1.393(3)
N1 C16 1.408(3)
N1 C14 1.457(3)
N2 C28 1.401(3)
N2 C27 1.405(3)
N2 C29 1.459(3)
C1 C2 1.497(4)
C1 H1A 0.9900
C1 H1B 0.9900
C2 C3 1.388(4)
C2 C7 1.390(4)
C3 C4 1.383(4)
C3 H3 0.9500
C4 C5 1.393(4)
C4 H4 0.9500
C5 C6 1.392(4)
C5 C8 1.489(3)
C6 C7 1.385(4)
C6 H6 0.9500
C7 H7 0.9500
C8 C14 1.392(3)
C8 C9 1.405(3)
C9 C10 1.394(4)
C9 H9 0.9500
C10 C12 1.384(4)
C10 C11 1.512(3)
C11 H11A 0.9800
C11 H11B 0.9800
C11 H11C 0.9800
C12 C13 1.390(3)
C12 H12 0.9500
C13 C14 1.381(3)
C13 H13 0.9500
C15 C18 1.485(3)
C16 C17 1.492(3)
C17 C21 1.375(3)
C17 C20 1.417(3)
C18 C19 1.381(3)
C18 C20 1.409(3)
C19 C25 1.408(3)
C19 H19 0.9500
C20 C24 1.415(3)
C21 C22 1.412(3)
C21 H21 0.9500
C22 C23 1.376(3)
C22 H22 0.9500
C23 C24 1.410(3)
C23 C27 1.488(3)
C24 C26 1.415(3)
C25 C26 1.381(3)
C25 H25 0.9500
C26 C28 1.488(3)
C29 C30 1.381(3)
C29 C35 1.394(3)
C30 C31 1.396(3)
C30 H30 0.9500
C31 C32 1.389(4)
C31 H31 0.9500
C32 C34 1.387(4)
C32 C33 1.509(3)
C33 H33A 0.9800
C33 H33B 0.9800
C33 H33C 0.9800
C34 C35 1.403(3)
C34 H34 0.9500
C35 C36 1.486(3)
C36 C37 1.397(3)
C36 C42 1.398(4)
C37 C38 1.386(4)
C37 H37 0.9500
C38 C39 1.392(4)
C38 H38 0.9500
C39 C41 1.393(4)
C39 C40 1.496(4)
C40 H40A 0.9900
C40 H40B 0.9900
C41 C42 1.382(4)
C41 H41 0.9500
C42 H42 0.9500

loop_
_platon_squeeze_void_nr
_platon_squeeze_void_average_x
_platon_squeeze_void_average_y
_platon_squeeze_void_average_z
_platon_squeeze_void_volume
_platon_squeeze_void_count_electrons
_platon_squeeze_void_content
1 0.500 0.500 0.500 188 48 ' '
2 0.499 0.252 -0.006 37 1 ' '
3 0.500 0.748 0.006 38 1 ' '
